data_7222552
loop_
_publ_author_name
'Meier, S.F.'
'Schleid, T.'

_publ_section_title
;
 Oxotellurate(IV) der Lanthanide: I. Die isotype Reihe M2 Te4 O11 (M =
 La-Nd, Sm-Yb)
;
_journal_name_full
;
Zeitschrift fuer Naturforschung, Teil B. Anorganische Chemie, Organische 
Chemie (42,1987-)
;
_journal_page_first 881
_journal_page_last 888
_journal_volume 59
_journal_year 2004
_chemical_formula_sum 'O11 Te4 Tm2'
_chemical_name_systematic 'Tm2 Te4 O11'
_space_group_IT_number 15
_symmetry_space_group_name_Hall '-C 2yc'
_symmetry_space_group_name_H-M 'C 1 2/c 1'
_cell_angle_alpha 90
_cell_angle_beta 106.178
_cell_angle_gamma 90
_cell_formula_units_Z 4
_cell_length_a 12.3412
_cell_length_b 5.0785
_cell_length_c 15.9704
_cell_volume 961.305
_citation_journal_id_ASTM ZNBSEN
_cod_data_source_file Meier_ZNBSEN_2004_1357.cif
_cod_data_source_block O11Te4Tm2
_cod_original_cell_volume 961.3047
_cod_database_code 7222552

loop_
_symmetry_equiv_pos_as_xyz
x,y,z
-x,y,-z+1/2
-x,-y,-z
x,-y,z-1/2
x+1/2,y+1/2,z
-x+1/2,y+1/2,-z+1/2
-x+1/2,-y+1/2,-z
x+1/2,-y+1/2,z-1/2

loop_
_atom_site_label
_atom_site_type_symbol
_atom_site_fract_x
_atom_site_fract_y
_atom_site_fract_z
_atom_site_occupancy
_atom_site_U_iso_or_equiv
Te2 Te+4 0.12205 0.72325 0.19968 1 0.0
O6 O-2 0 0.8532 0.25 1 0.0
O5 O-2 0.351 0.5596 0.3317 1 0.0
O2 O-2 0.2069 0.5448 0.4468 1 0.0
O4 O-2 0.4749 0.0827 0.4047 1 0.0
O3 O-2 0.0694 0.107 0.4555 1 0.0
Te1 Te+4 0.12718 0.27838 0.3736 1 0.0
Tm1 Tm+3 0.119302 0.2523 0.0367 1 0.0
O1 O-2 0.2517 0.059 0.3718 1 0.0
